data_7200492
loop_
_publ_author_name
'Saravanakumar, Rajendran'
'Varghese, Babu'
'Sankararaman, Sethuraman'

_publ_section_title
;
 Hydrogen-bond network in isomeric phenylenedipropynoic acids and their
 DABCO salts. Water mediated helical hydrogen bond motifs
;
_journal_coden_ASTM CRECF4
_journal_issue 2
_journal_name_full CrystEngComm
_journal_page_first 337
_journal_page_last 346
_journal_paper_doi 10.1039/b816658g
_journal_volume 11
_journal_year 2009
_chemical_formula_moiety 'C12 H10 O6'
_chemical_formula_sum 'C12 H10 O6'
_chemical_formula_weight 250.20
_space_group_IT_number 15
_symmetry_cell_setting monoclinic
_symmetry_space_group_name_Hall '-C 2yc'
_symmetry_space_group_name_H-M 'C 1 2/c 1'
_atom_sites_solution_hydrogens geom
_atom_sites_solution_primary direct
_atom_sites_solution_secondary difmap
_audit_creation_method SHELXL-97
_cell_angle_alpha 90.000(5)
_cell_angle_beta 96.062(5)
_cell_angle_gamma 90.000(5)
_cell_formula_units_Z 8
_cell_length_a 56.173(5)
_cell_length_b 3.777(5)
_cell_length_c 11.660(5)
_cell_measurement_reflns_used 3180
_cell_measurement_temperature 293(2)
_cell_measurement_theta_max 25.00
_cell_measurement_theta_min 5.832
_cell_volume 2460(3)
_computing_cell_refinement 'APEX2/SAINT (Bruker, 2004)'
_computing_data_collection 'APEX2 (Bruker, 2004)'
_computing_data_reduction 'SAINT/XPREP (Bruker, 2004)'
_computing_molecular_graphics 'ORTEP3 (Farrugia, 1997) and Mercury (Bruno et al., 2002)'
_computing_publication_material 'SHELXL-97 (Sheldrick, 1997)'
_computing_structure_refinement 'SHELXL-97 (Sheldrick, 1997)'
_computing_structure_solution 'SIR92 (Altornare et al., 1993)'
_diffrn_ambient_temperature 293(2)
_diffrn_measured_fraction_theta_full 0.993
_diffrn_measured_fraction_theta_max 0.993
_diffrn_measurement_device_type 'Bruker axs kappa apex2 CCD diffractometer'
_diffrn_measurement_method '\w and \f scan'
_diffrn_radiation_monochromator graphite
_diffrn_radiation_source 'fine-focus sealed tube'
_diffrn_radiation_type MoK\a
_diffrn_radiation_wavelength 0.71073
_diffrn_reflns_av_R_equivalents 0.0279
_diffrn_reflns_av_sigmaI/netI 0.0179
_diffrn_reflns_limit_h_max 66
_diffrn_reflns_limit_h_min -65
_diffrn_reflns_limit_k_max 4
_diffrn_reflns_limit_k_min -4
_diffrn_reflns_limit_l_max 13
_diffrn_reflns_limit_l_min -13
_diffrn_reflns_number 11518
_diffrn_reflns_theta_full 24.99
_diffrn_reflns_theta_max 24.99
_diffrn_reflns_theta_min 2.92
_diffrn_standards_decay_% 0
_exptl_absorpt_coefficient_mu 0.110
_exptl_absorpt_correction_T_max 0.9512
_exptl_absorpt_correction_T_min 0.9122
_exptl_absorpt_correction_type multi-scan
_exptl_absorpt_process_details 'Bruker(SADABS, 1999)'
_exptl_crystal_colour yellow
_exptl_crystal_density_diffrn 1.351
_exptl_crystal_density_method 'not measured'
_exptl_crystal_description needle
_exptl_crystal_F_000 1040
_exptl_crystal_size_max 0.3
_exptl_crystal_size_mid 0.2
_exptl_crystal_size_min 0.2
_refine_diff_density_max 0.206
_refine_diff_density_min -0.225
_refine_diff_density_rms 0.040
_refine_ls_extinction_coef 0.0016(8)
_refine_ls_extinction_expression Fc^*^=kFc[1+0.001xFc^2^\l^3^/sin(2\q)]^-1/4^
_refine_ls_extinction_method SHELXL
_refine_ls_goodness_of_fit_ref 1.174
_refine_ls_hydrogen_treatment mixed
_refine_ls_matrix_type full
_refine_ls_number_parameters 180
_refine_ls_number_reflns 2167
_refine_ls_number_restraints 6
_refine_ls_restrained_S_all 1.172
_refine_ls_R_factor_all 0.0588
_refine_ls_R_factor_gt 0.0470
_refine_ls_shift/su_max 0.001
_refine_ls_shift/su_mean 0.000
_refine_ls_structure_factor_coef Fsqd
_refine_ls_weighting_details 'calc w=1/[\s^2^(Fo^2^)+(0.1117P)^2^+0.3936P] where P=(Fo^2^+2Fc^2^)/3'
_refine_ls_weighting_scheme calc
_refine_ls_wR_factor_gt 0.1659
_refine_ls_wR_factor_ref 0.1783
_reflns_number_gt 1752
_reflns_number_total 2167
_reflns_threshold_expression >2sigma(I)
_cod_data_source_file B816658G.txt
_cod_data_source_block 13pp
_cod_depositor_comments
;
The following automatic conversions were performed:
'_symmetry_cell_setting' value 'Monoclinic' changed to 'monoclinic'
according to '/home/saulius/struct/CIF-dictionaries/cif_core.dic'
dictionary named 'cif_core.dic' version 2.4.1 from 2010-06-29.

Automatic conversion script
Id: cif_fix_enum 1527 2010-12-29 10:47:43Z saulius 

2018-02-22
Z value and formula fixed to values more according to usual
chemical conventions.                 miguel

 Replaced the incorrect bibliographical reference to the original
 publication with a proper one.

 Antanas Vaitkus,
 2019-09-18
;
_cod_original_sg_symbol_H-M C2/c
_cod_original_formula_moiety 'C24 H20 O12'
_cod_original_formula_sum 'C24 H20 O12'
_cod_original_formula_units_Z 4
_cod_original_formula_weight 500.40
_cod_database_code 7200492

loop_
_symmetry_equiv_pos_as_xyz
'x, y, z'
'-x, y, -z+1/2'
'x+1/2, y+1/2, z'
'-x+1/2, y+1/2, -z+1/2'
'-x, -y, -z'
'x, -y, z-1/2'
'-x+1/2, -y+1/2, -z'
'x+1/2, -y+1/2, z-1/2'

loop_
_atom_site_label
_atom_site_type_symbol
_atom_site_fract_x
_atom_site_fract_y
_atom_site_fract_z
_atom_site_U_iso_or_equiv
_atom_site_adp_type
_atom_site_occupancy
_atom_site_symmetry_multiplicity
_atom_site_calc_flag
_atom_site_refinement_flags
_atom_site_disorder_assembly
_atom_site_disorder_group
C1 C 0.95303(4) -0.7835(7) 0.1188(2) 0.0605(6) Uani 1 1 d . . .
C2 C 0.93230(4) -0.6397(7) 0.0493(2) 0.0597(6) Uani 1 1 d . . .
C3 C 0.91507(3) -0.5243(6) -0.00628(18) 0.0521(6) Uani 1 1 d . . .
C4 C 0.89349(3) -0.3884(5) -0.06766(16) 0.0424(5) Uani 1 1 d . . .
C5 C 0.87265(3) -0.3943(5) -0.01459(15) 0.0397(5) Uani 1 1 d . . .
H5 H 0.8728 -0.4865 0.0595 0.048 Uiso 1 1 calc R . .
C6 C 0.85141(3) -0.2641(5) -0.07060(16) 0.0398(5) Uani 1 1 d . . .
C7 C 0.85108(4) -0.1282(5) -0.18193(16) 0.0459(5) Uani 1 1 d . . .
H7 H 0.8369 -0.0425 -0.2207 0.055 Uiso 1 1 calc R . .
C8 C 0.87194(4) -0.1228(6) -0.23363(17) 0.0507(5) Uani 1 1 d . . .
H8 H 0.8718 -0.0300 -0.3076 0.061 Uiso 1 1 calc R . .
C9 C 0.89302(4) -0.2508(6) -0.17883(18) 0.0495(5) Uani 1 1 d . . .
H9 H 0.9069 -0.2458 -0.2157 0.059 Uiso 1 1 calc R . .
C10 C 0.83032(4) -0.2602(5) -0.01139(17) 0.0473(5) Uani 1 1 d . . .
C11 C 0.81343(4) -0.2524(6) 0.04298(19) 0.0524(6) Uani 1 1 d . . .
C12 C 0.79338(4) -0.2129(6) 0.10980(18) 0.0479(5) Uani 1 1 d . . .
O1 O 0.94859(3) -0.8663(7) 0.22133(17) 0.0950(8) Uani 1 1 d . . .
H1 H 0.9607 -0.9476 0.2572 0.142 Uiso 1 1 calc R . .
O2 O 0.97194(3) -0.8237(7) 0.08257(16) 0.0871(7) Uani 1 1 d . . .
O3 O 0.79762(3) -0.3400(5) 0.21371(13) 0.0636(5) Uani 1 1 d . . .
H3 H 0.7858 -0.3123 0.2483 0.095 Uiso 1 1 calc R . .
O4 O 0.77504(3) -0.0701(5) 0.07135(13) 0.0636(5) Uani 1 1 d . . .
O5 O 0.73513(3) 0.2923(6) 0.15677(15) 0.0737(6) Uani 1 1 d D . .
O6 O 0.98249(4) -1.1529(8) 0.35093(18) 0.1027(9) Uani 1 1 d D . .
H5A H 0.7487(4) 0.164(8) 0.147(2) 0.126(14) Uiso 1 1 d D . .
H5B H 0.7297(5) 0.391(8) 0.0868(13) 0.100(10) Uiso 1 1 d D . .
H6A H 0.9789(5) -1.187(11) 0.4253(10) 0.117(13) Uiso 1 1 d D . .
H6B H 0.99883(13) -1.130(19) 0.353(3) 0.22(3) Uiso 1 1 d D . .

loop_
_atom_site_aniso_label
_atom_site_aniso_U_11
_atom_site_aniso_U_22
_atom_site_aniso_U_33
_atom_site_aniso_U_23
_atom_site_aniso_U_13
_atom_site_aniso_U_12
C1 0.0372(12) 0.0821(17) 0.0606(14) -0.0113(11) -0.0013(9) 0.0064(10)
C2 0.0387(12) 0.0722(16) 0.0668(14) -0.0101(11) -0.0016(10) 0.0057(10)
C3 0.0387(11) 0.0563(13) 0.0603(12) -0.0097(10) 0.0013(9) 0.0017(9)
C4 0.0378(10) 0.0426(11) 0.0460(10) -0.0083(8) 0.0003(8) 0.0006(7)
C5 0.0436(10) 0.0403(10) 0.0350(9) -0.0027(7) 0.0036(7) 0.0039(7)
C6 0.0393(10) 0.0372(10) 0.0427(10) -0.0057(7) 0.0034(7) 0.0007(7)
C7 0.0504(11) 0.0427(11) 0.0428(10) -0.0012(8) -0.0038(8) 0.0062(8)
C8 0.0680(14) 0.0476(12) 0.0366(10) 0.0028(8) 0.0064(9) -0.0004(9)
C9 0.0501(12) 0.0492(12) 0.0516(12) -0.0057(9) 0.0162(9) -0.0041(8)
C10 0.0406(11) 0.0484(12) 0.0531(11) -0.0035(9) 0.0059(9) 0.0033(8)
C11 0.0416(11) 0.0609(14) 0.0546(12) -0.0019(10) 0.0049(9) 0.0041(9)
C12 0.0373(10) 0.0590(13) 0.0471(11) -0.0047(9) 0.0036(8) -0.0014(8)
O1 0.0481(10) 0.172(2) 0.0647(12) 0.0116(12) 0.0039(8) 0.0200(11)
O2 0.0413(10) 0.150(2) 0.0690(11) 0.0004(11) 0.0040(8) 0.0246(10)
O3 0.0451(9) 0.0938(13) 0.0519(9) 0.0084(8) 0.0060(7) 0.0073(7)
O4 0.0417(9) 0.0981(13) 0.0519(9) 0.0058(8) 0.0089(6) 0.0156(8)
O5 0.0594(11) 0.1089(15) 0.0557(10) 0.0117(9) 0.0192(8) 0.0230(9)
O6 0.0563(12) 0.181(3) 0.0687(13) 0.0164(14) -0.0047(9) -0.0034(13)

loop_
_atom_type_symbol
_atom_type_description
_atom_type_scat_dispersion_real
_atom_type_scat_dispersion_imag
_atom_type_scat_source
C C 0.0033 0.0016 'International Tables Vol C Tables 4.2.6.8 and 6.1.1.4'
H H 0.0000 0.0000 'International Tables Vol C Tables 4.2.6.8 and 6.1.1.4'
O O 0.0106 0.0060 'International Tables Vol C Tables 4.2.6.8 and 6.1.1.4'

loop_
_geom_angle_atom_site_label_1
_geom_angle_atom_site_label_2
_geom_angle_atom_site_label_3
_geom_angle
_geom_angle_site_symmetry_1
_geom_angle_site_symmetry_3
_geom_angle_publ_flag
O2 C1 O1 124.4(2) . . ?
O2 C1 C2 122.8(2) . . ?
O1 C1 C2 112.7(2) . . ?
C3 C2 C1 178.9(3) . . ?
C2 C3 C4 176.6(2) . . ?
C5 C4 C9 119.25(17) . . ?
C5 C4 C3 118.82(18) . . ?
C9 C4 C3 121.94(18) . . ?
C4 C5 C6 120.71(17) . . ?
C4 C5 H5 119.6 . . ?
C6 C5 H5 119.6 . . ?
C5 C6 C7 119.64(18) . . ?
C5 C6 C10 119.36(17) . . ?
C7 C6 C10 120.96(17) . . ?
C8 C7 C6 119.09(18) . . ?
C8 C7 H7 120.5 . . ?
C6 C7 H7 120.5 . . ?
C7 C8 C9 121.63(18) . . ?
C7 C8 H8 119.2 . . ?
C9 C8 H8 119.2 . . ?
C8 C9 C4 119.68(19) . . ?
C8 C9 H9 120.2 . . ?
C4 C9 H9 120.2 . . ?
C11 C10 C6 176.7(2) . . ?
C10 C11 C12 175.4(2) . . ?
O4 C12 O3 125.15(19) . . ?
O4 C12 C11 121.99(19) . . ?
O3 C12 C11 112.85(18) . . ?
C1 O1 H1 109.5 . . ?
C12 O3 H3 109.5 . . ?
H5A O5 H5B 108(2) . . ?
H6A O6 H6B 108(3) . . ?

loop_
_geom_bond_atom_site_label_1
_geom_bond_atom_site_label_2
_geom_bond_distance
_geom_bond_site_symmetry_2
_geom_bond_publ_flag
C1 O2 1.193(3) . ?
C1 O1 1.286(3) . ?
C1 C2 1.452(3) . ?
C2 C3 1.189(3) . ?
C3 C4 1.436(3) . ?
C4 C5 1.381(3) . ?
C4 C9 1.394(3) . ?
C5 C6 1.388(3) . ?
C5 H5 0.9300 . ?
C6 C7 1.394(3) . ?
C6 C10 1.433(3) . ?
C7 C8 1.374(3) . ?
C7 H7 0.9300 . ?
C8 C9 1.372(3) . ?
C8 H8 0.9300 . ?
C9 H9 0.9300 . ?
C10 C11 1.196(3) . ?
C11 C12 1.443(3) . ?
C12 O4 1.207(3) . ?
C12 O3 1.301(3) . ?
O1 H1 0.8200 . ?
O3 H3 0.8200 . ?
O5 H5A 0.92(2) . ?
O5 H5B 0.92(2) . ?
O6 H6A 0.920(15) . ?
O6 H6B 0.920(13) . ?

loop_
_geom_hbond_atom_site_label_D
_geom_hbond_atom_site_label_H
_geom_hbond_atom_site_label_A
_geom_hbond_distance_DH
_geom_hbond_distance_HA
_geom_hbond_distance_DA
_geom_hbond_angle_DHA
_geom_hbond_site_symmetry_A
O1 H1 O6 0.82 1.74 2.545(3) 168.8 .
O3 H3 O5 0.82 1.74 2.550(2) 167.8 4_645
O5 H5A O4 0.92(2) 2.009(10) 2.892(2) 161(3) .
O5 H5B O4 0.92(2) 1.955(7) 2.860(3) 167(3) 7_655
O6 H6A O2 0.920(15) 1.915(7) 2.827(3) 171(4) 6_536
O6 H6B O2 0.920(13) 2.08(4) 2.878(3) 144(6) 2_755

loop_
_geom_torsion_atom_site_label_1
_geom_torsion_atom_site_label_2
_geom_torsion_atom_site_label_3
_geom_torsion_atom_site_label_4
_geom_torsion
_geom_torsion_site_symmetry_1
_geom_torsion_site_symmetry_2
_geom_torsion_site_symmetry_3
_geom_torsion_site_symmetry_4
_geom_torsion_publ_flag
O2 C1 C2 C3 160(14) . . . . ?
O1 C1 C2 C3 -19(14) . . . . ?
C1 C2 C3 C4 18(17) . . . . ?
C2 C3 C4 C5 -4(4) . . . . ?
C2 C3 C4 C9 176(4) . . . . ?
C9 C4 C5 C6 -0.2(3) . . . . ?
C3 C4 C5 C6 179.72(18) . . . . ?
C4 C5 C6 C7 0.5(3) . . . . ?
C4 C5 C6 C10 -177.36(17) . . . . ?
C5 C6 C7 C8 -0.7(3) . . . . ?
C10 C6 C7 C8 177.12(18) . . . . ?
C6 C7 C8 C9 0.6(3) . . . . ?
C7 C8 C9 C4 -0.4(3) . . . . ?
C5 C4 C9 C8 0.2(3) . . . . ?
C3 C4 C9 C8 -179.7(2) . . . . ?
C5 C6 C10 C11 38(4) . . . . ?
C7 C6 C10 C11 -140(4) . . . . ?
C6 C10 C11 C12 65(5) . . . . ?
C10 C11 C12 O4 73(3) . . . . ?
C10 C11 C12 O3 -106(3) . . . . ?
